data_7122643
loop_
_publ_author_name
'Enachi, Andreea'
'Baabe, Dirk'
'Zaretzke, Marc-Kevin'
'Schweyen, Peter'
'Freytag, Matthias'
'Raeder, Jan'
'Walter, Marc D.'

_publ_section_title
;
 [(NHC)CoR<sub>2</sub>]: pre-catalysts for homogeneous olefin and alkyne
 hydrogenation.
;
_journal_issue 98
_journal_name_full 'Chemical communications (Cambridge, England)'
_journal_page_first 13798
_journal_page_last 13801
_journal_paper_doi 10.1039/c8cc08891h
_journal_volume 54
_journal_year 2018
_chemical_formula_sum 'C23 H46 Co N2'
_chemical_formula_weight 409.55
_space_group_IT_number 14
_space_group_name_Hall '-P 2ybc'
_space_group_name_H-M_alt 'P 1 21/c 1'
_symmetry_cell_setting monoclinic
_symmetry_space_group_name_Hall '-P 2ybc'
_symmetry_space_group_name_H-M 'P 1 21/c 1'
_atom_sites_solution_hydrogens geom
_atom_sites_solution_primary direct
_atom_sites_solution_secondary difmap
_audit_creation_method SHELXL-97
_audit_update_record
;
2018-08-25 deposited with the CCDC.
2018-11-19 downloaded from the CCDC.
;
_cell_angle_alpha 90.00
_cell_angle_beta 116.655(6)
_cell_angle_gamma 90.00
_cell_formula_units_Z 8
_cell_length_a 19.9887(9)
_cell_length_b 14.6087(6)
_cell_length_c 18.6380(9)
_cell_measurement_reflns_used 5779
_cell_measurement_temperature 100(2)
_cell_measurement_theta_max 75.7200
_cell_measurement_theta_min 3.9880
_cell_volume 4864.1(5)
_computing_cell_refinement 'CrysAlisPro 1.171.38.43c (Rigaku OD, 2015)'
_computing_data_collection 'CrysAlisPro 1.171.38.43c (Rigaku OD, 2015)'
_computing_data_reduction 'CrysAlisPro 1.171.38.43c (Rigaku OD, 2015)'
_computing_molecular_graphics 'Bruker XP'
_computing_publication_material SHELXL-97
_computing_structure_refinement 'SHELXL-97 (Sheldrick, 1997)'
_computing_structure_solution 'SHELXS-97 (Sheldrick, 1990)'
_diffrn_ambient_temperature 100(2)
_diffrn_detector_area_resol_mean 10.3543
_diffrn_measured_fraction_theta_full 1.000
_diffrn_measured_fraction_theta_max 0.995
_diffrn_measurement_device_type 'Xcalibur, Atlas, Nova'
_diffrn_measurement_method '\w scans'
_diffrn_radiation_monochromator mirror
_diffrn_radiation_type 'Cu K\a'
_diffrn_radiation_wavelength 1.54184
_diffrn_reflns_av_R_equivalents 0.1408
_diffrn_reflns_av_sigmaI/netI 0.0877
_diffrn_reflns_limit_h_max 22
_diffrn_reflns_limit_h_min -25
_diffrn_reflns_limit_k_max 17
_diffrn_reflns_limit_k_min -18
_diffrn_reflns_limit_l_max 23
_diffrn_reflns_limit_l_min -20
_diffrn_reflns_number 57419
_diffrn_reflns_theta_full 75.00
_diffrn_reflns_theta_max 76.10
_diffrn_reflns_theta_min 3.91
_diffrn_source 'micro-focus sealed X-ray tube'
_exptl_absorpt_coefficient_mu 5.566
_exptl_absorpt_correction_T_max 1.00000
_exptl_absorpt_correction_T_min 0.54818
_exptl_absorpt_correction_type multi-scan
_exptl_absorpt_process_details
; 
CrysAlisPro 1.171.38.43c (Rigaku Oxford Diffraction, 2015) 
Empirical absorption correction using spherical harmonics, 
 implemented in SCALE3 ABSPACK scaling algorithm. 
;
_exptl_crystal_colour yellow
_exptl_crystal_density_diffrn 1.119
_exptl_crystal_density_method 'not measured'
_exptl_crystal_description plate
_exptl_crystal_F_000 1800
_exptl_crystal_size_max 0.18
_exptl_crystal_size_mid 0.16
_exptl_crystal_size_min 0.04
_refine_diff_density_max 0.514
_refine_diff_density_min -0.476
_refine_diff_density_rms 0.065
_refine_ls_extinction_method none
_refine_ls_goodness_of_fit_ref 1.057
_refine_ls_hydrogen_treatment constr
_refine_ls_matrix_type full
_refine_ls_number_parameters 497
_refine_ls_number_reflns 10131
_refine_ls_number_restraints 0
_refine_ls_restrained_S_all 1.057
_refine_ls_R_factor_all 0.0953
_refine_ls_R_factor_gt 0.0664
_refine_ls_shift/su_max 0.001
_refine_ls_shift/su_mean 0.000
_refine_ls_structure_factor_coef Fsqd
_refine_ls_weighting_details 'calc w=1/[\s^2^(Fo^2^)+(0.0408P)^2^+1.9625P] where P=(Fo^2^+2Fc^2^)/3'
_refine_ls_weighting_scheme calc
_refine_ls_wR_factor_gt 0.1317
_refine_ls_wR_factor_ref 0.1445
_reflns_number_gt 7525
_reflns_number_total 10131
_reflns_threshold_expression >2sigma(I)
_cod_data_source_file c8cc08891h2.cif
_cod_data_source_block ae44fr
_cod_depositor_comments 'Adding full bibliography for 7122642--7122652.cif.'
_cod_original_cell_volume 4864.0(4)
_cod_original_sg_symbol_H-M 'P 21/c'
_cod_database_code 7122643

loop_
_symmetry_equiv_pos_as_xyz
'x, y, z'
'-x, y+1/2, -z+1/2'
'-x, -y, -z'
'x, -y-1/2, z-1/2'

loop_
_atom_site_label
_atom_site_type_symbol
_atom_site_fract_x
_atom_site_fract_y
_atom_site_fract_z
_atom_site_U_iso_or_equiv
_atom_site_adp_type
_atom_site_occupancy
_atom_site_symmetry_multiplicity
_atom_site_calc_flag
_atom_site_refinement_flags
Co Co 0.59571(3) -0.01738(3) 0.18457(3) 0.02234(12) Uani 1 1 d .
N1 N 0.53220(16) -0.01870(17) 0.30810(16) 0.0234(5) Uani 1 1 d .
N2 N 0.44237(15) -0.01458(16) 0.18670(16) 0.0207(5) Uani 1 1 d .
C1 C 0.51811(18) -0.01796(18) 0.22876(19) 0.0216(6) Uani 1 1 d .
C2 C 0.46486(19) -0.01677(19) 0.3139(2) 0.0242(6) Uani 1 1 d .
C3 C 0.40876(19) -0.0137(2) 0.23843(19) 0.0232(6) Uani 1 1 d .
C4 C 0.6083(2) -0.0323(2) 0.3770(2) 0.0278(7) Uani 1 1 d .
C5 C 0.6693(2) -0.0144(2) 0.3507(2) 0.0297(7) Uani 1 1 d .
H5A H 0.6643 -0.0584 0.3088 0.045 Uiso 1 1 calc R
H5B H 0.7185 -0.0213 0.3968 0.045 Uiso 1 1 calc R
H5C H 0.6640 0.0479 0.3294 0.045 Uiso 1 1 calc R
C6 C 0.6137(2) -0.1320(2) 0.4046(2) 0.0351(8) Uani 1 1 d .
H6A H 0.6058 -0.1730 0.3599 0.053 Uiso 1 1 calc R
H6B H 0.5754 -0.1437 0.4227 0.053 Uiso 1 1 calc R
H6C H 0.6634 -0.1431 0.4491 0.053 Uiso 1 1 calc R
C7 C 0.6218(2) 0.0356(3) 0.4449(2) 0.0397(9) Uani 1 1 d .
H7A H 0.6754 0.0374 0.4820 0.060 Uiso 1 1 calc R
H7B H 0.5937 0.0162 0.4737 0.060 Uiso 1 1 calc R
H7C H 0.6052 0.0968 0.4221 0.060 Uiso 1 1 calc R
C8 C 0.4572(2) -0.0157(2) 0.3903(2) 0.0312(7) Uani 1 1 d .
H8A H 0.4052 -0.0292 0.3785 0.047 Uiso 1 1 calc R
H8B H 0.4710 0.0448 0.4153 0.047 Uiso 1 1 calc R
H8C H 0.4903 -0.0621 0.4271 0.047 Uiso 1 1 calc R
C9 C 0.32647(19) -0.0118(2) 0.2146(2) 0.0298(7) Uani 1 1 d .
H9A H 0.3051 -0.0727 0.1960 0.045 Uiso 1 1 calc R
H9B H 0.3019 0.0327 0.1713 0.045 Uiso 1 1 calc R
H9C H 0.3186 0.0058 0.2610 0.045 Uiso 1 1 calc R
C10 C 0.40048(19) -0.0091(2) 0.0969(2) 0.0258(6) Uani 1 1 d .
C11 C 0.45372(19) -0.0220(2) 0.05971(19) 0.0254(6) Uani 1 1 d .
H11A H 0.4927 0.0251 0.0802 0.038 Uiso 1 1 calc R
H11B H 0.4259 -0.0167 0.0012 0.038 Uiso 1 1 calc R
H11C H 0.4769 -0.0827 0.0738 0.038 Uiso 1 1 calc R
C12 C 0.3422(2) -0.0855(3) 0.0647(2) 0.0366(8) Uani 1 1 d .
H12A H 0.3655 -0.1438 0.0892 0.055 Uiso 1 1 calc R
H12B H 0.3228 -0.0896 0.0063 0.055 Uiso 1 1 calc R
H12C H 0.3010 -0.0720 0.0780 0.055 Uiso 1 1 calc R
C13 C 0.3652(2) 0.0868(3) 0.0733(2) 0.0365(9) Uani 1 1 d .
H13A H 0.3277 0.0950 0.0931 0.055 Uiso 1 1 calc R
H13B H 0.3412 0.0929 0.0147 0.055 Uiso 1 1 calc R
H13C H 0.4042 0.1335 0.0971 0.055 Uiso 1 1 calc R
C14 C 0.6524(2) 0.0977(2) 0.1792(2) 0.0257(7) Uani 1 1 d .
H14A H 0.7010 0.0962 0.2280 0.031 Uiso 1 1 calc R
H14B H 0.6640 0.0880 0.1333 0.031 Uiso 1 1 calc R
C15 C 0.6245(2) 0.1972(2) 0.1716(2) 0.0279(7) Uani 1 1 d .
C16 C 0.5930(3) 0.2167(2) 0.2311(3) 0.0445(10) Uani 1 1 d .
H16A H 0.5514 0.1749 0.2209 0.067 Uiso 1 1 calc R
H16B H 0.5751 0.2800 0.2246 0.067 Uiso 1 1 calc R
H16C H 0.6324 0.2077 0.2859 0.067 Uiso 1 1 calc R
C17 C 0.5637(3) 0.2157(3) 0.0864(3) 0.0482(11) Uani 1 1 d .
H17A H 0.5844 0.2063 0.0481 0.072 Uiso 1 1 calc R
H17B H 0.5462 0.2790 0.0825 0.072 Uiso 1 1 calc R
H17C H 0.5217 0.1737 0.0738 0.072 Uiso 1 1 calc R
C18 C 0.6889(2) 0.2633(2) 0.1879(3) 0.0395(9) Uani 1 1 d .
H18A H 0.7281 0.2547 0.2429 0.059 Uiso 1 1 calc R
H18B H 0.6704 0.3264 0.1811 0.059 Uiso 1 1 calc R
H18C H 0.7096 0.2513 0.1501 0.059 Uiso 1 1 calc R
C19 C 0.6293(2) -0.1285(2) 0.1408(2) 0.0265(7) Uani 1 1 d .
H19A H 0.5966 -0.1292 0.0822 0.032 Uiso 1 1 calc R
H19B H 0.6803 -0.1137 0.1479 0.032 Uiso 1 1 calc R
C20 C 0.6329(2) -0.2287(2) 0.1691(2) 0.0277(7) Uani 1 1 d .
C21 C 0.5586(2) -0.2566(2) 0.1672(2) 0.0341(8) Uani 1 1 d .
H21A H 0.5614 -0.3206 0.1841 0.051 Uiso 1 1 calc R
H21B H 0.5183 -0.2499 0.1125 0.051 Uiso 1 1 calc R
H21C H 0.5483 -0.2174 0.2037 0.051 Uiso 1 1 calc R
C22 C 0.6957(3) -0.2416(2) 0.2540(2) 0.0400(9) Uani 1 1 d .
H22A H 0.7438 -0.2265 0.2549 0.060 Uiso 1 1 calc R
H22B H 0.6964 -0.3054 0.2706 0.060 Uiso 1 1 calc R
H22C H 0.6871 -0.2012 0.2910 0.060 Uiso 1 1 calc R
C23 C 0.6488(3) -0.2925(2) 0.1127(3) 0.0386(9) Uani 1 1 d .
H23A H 0.6967 -0.2757 0.1137 0.058 Uiso 1 1 calc R
H23B H 0.6087 -0.2864 0.0579 0.058 Uiso 1 1 calc R
H23C H 0.6512 -0.3560 0.1307 0.058 Uiso 1 1 calc R
Co' Co 0.90212(3) 0.50239(3) 0.09254(3) 0.02299(12) Uani 1 1 d .
N1' N 0.96515(16) 0.50349(17) 0.27794(16) 0.0237(5) Uani 1 1 d .
N2' N 1.05420(15) 0.50252(16) 0.24186(16) 0.0218(5) Uani 1 1 d .
C1' C 0.97866(18) 0.50251(19) 0.21191(19) 0.0223(6) Uani 1 1 d .
C2' C 1.03324(19) 0.5041(2) 0.34830(19) 0.0248(6) Uani 1 1 d .
C3' C 1.08863(19) 0.5041(2) 0.32575(19) 0.0242(6) Uani 1 1 d .
C4' C 0.88953(19) 0.4985(2) 0.2751(2) 0.0289(7) Uani 1 1 d .
C5' C 0.8287(2) 0.5137(2) 0.1896(2) 0.0332(8) Uani 1 1 d .
H5'1 H 0.8356 0.5739 0.1706 0.050 Uiso 1 1 calc R
H5'2 H 0.7794 0.5110 0.1889 0.050 Uiso 1 1 calc R
H5'3 H 0.8321 0.4660 0.1544 0.050 Uiso 1 1 calc R
C6' C 0.8808(2) 0.5748(3) 0.3272(3) 0.0385(9) Uani 1 1 d .
H6'1 H 0.9102 0.5593 0.3840 0.058 Uiso 1 1 calc R
H6'2 H 0.8280 0.5809 0.3149 0.058 Uiso 1 1 calc R
H6'3 H 0.8989 0.6328 0.3158 0.058 Uiso 1 1 calc R
C7' C 0.8788(2) 0.4031(3) 0.3027(3) 0.0386(9) Uani 1 1 d .
H7'1 H 0.8861 0.3565 0.2690 0.058 Uiso 1 1 calc R
H7'2 H 0.8281 0.3980 0.2979 0.058 Uiso 1 1 calc R
H7'3 H 0.9154 0.3939 0.3588 0.058 Uiso 1 1 calc R
C8' C 1.0426(2) 0.5060(2) 0.4331(2) 0.0304(7) Uani 1 1 d .
H8'1 H 1.0941 0.4893 0.4703 0.046 Uiso 1 1 calc R
H8'2 H 1.0079 0.4622 0.4384 0.046 Uiso 1 1 calc R
H8'3 H 1.0318 0.5676 0.4458 0.046 Uiso 1 1 calc R
C9' C 1.1711(2) 0.5039(2) 0.3803(2) 0.0301(7) Uani 1 1 d .
H9'1 H 1.1799 0.5225 0.4343 0.045 Uiso 1 1 calc R
H9'2 H 1.1961 0.5468 0.3599 0.045 Uiso 1 1 calc R
H9'3 H 1.1910 0.4421 0.3823 0.045 Uiso 1 1 calc R
C10' C 1.09579(19) 0.5099(2) 0.1917(2) 0.0252(6) Uani 1 1 d .
C11' C 1.04256(19) 0.4900(2) 0.1038(2) 0.0259(6) Uani 1 1 d .
H11D H 1.0702 0.4929 0.0718 0.039 Uiso 1 1 calc R
H11E H 1.0023 0.5355 0.0840 0.039 Uiso 1 1 calc R
H11F H 1.0211 0.4287 0.0994 0.039 Uiso 1 1 calc R
C12' C 1.1578(2) 0.4383(2) 0.2179(2) 0.0324(8) Uani 1 1 d .
H12D H 1.1761 0.4335 0.1772 0.049 Uiso 1 1 calc R
H12E H 1.1381 0.3789 0.2239 0.049 Uiso 1 1 calc R
H12F H 1.1991 0.4565 0.2693 0.049 Uiso 1 1 calc R
C13' C 1.1255(2) 0.6077(2) 0.1986(2) 0.0288(7) Uani 1 1 d .
H13D H 1.1616 0.6200 0.2544 0.043 Uiso 1 1 calc R
H13E H 1.0838 0.6510 0.1821 0.043 Uiso 1 1 calc R
H13F H 1.1502 0.6147 0.1638 0.043 Uiso 1 1 calc R
C14' C 0.8475(2) 0.6164(2) 0.0287(2) 0.0270(7) Uani 1 1 d .
H14C H 0.8354 0.6032 -0.0279 0.032 Uiso 1 1 calc R
H14D H 0.7990 0.6182 0.0311 0.032 Uiso 1 1 calc R
C15' C 0.8772(2) 0.7156(2) 0.0441(2) 0.0273(7) Uani 1 1 d .
C16' C 0.9072(2) 0.7412(2) 0.1325(2) 0.0372(9) Uani 1 1 d .
H16D H 0.8672 0.7350 0.1489 0.056 Uiso 1 1 calc R
H16E H 0.9250 0.8047 0.1404 0.056 Uiso 1 1 calc R
H16F H 0.9488 0.7005 0.1651 0.056 Uiso 1 1 calc R
C17' C 0.8125(2) 0.7825(2) -0.0059(2) 0.0362(8) Uani 1 1 d .
H17D H 0.7740 0.7795 0.0130 0.054 Uiso 1 1 calc R
H17E H 0.7906 0.7652 -0.0627 0.054 Uiso 1 1 calc R
H17F H 0.8321 0.8451 0.0005 0.054 Uiso 1 1 calc R
C18' C 0.9382(2) 0.7283(2) 0.0171(3) 0.0372(9) Uani 1 1 d .
H18D H 0.9549 0.7922 0.0252 0.056 Uiso 1 1 calc R
H18E H 0.9183 0.7126 -0.0399 0.056 Uiso 1 1 calc R
H18F H 0.9806 0.6882 0.0488 0.056 Uiso 1 1 calc R
C19' C 0.8654(2) 0.3898(2) 0.0183(2) 0.0269(7) Uani 1 1 d .
H19C H 0.8142 0.4052 -0.0226 0.032 Uiso 1 1 calc R
H19D H 0.8967 0.3876 -0.0105 0.032 Uiso 1 1 calc R
C20' C 0.8613(2) 0.2904(2) 0.0436(2) 0.0284(7) Uani 1 1 d .
C21' C 0.9361(2) 0.2617(2) 0.1125(2) 0.0386(9) Uani 1 1 d .
H21D H 0.9493 0.3041 0.1576 0.058 Uiso 1 1 calc R
H21E H 0.9751 0.2632 0.0942 0.058 Uiso 1 1 calc R
H21F H 0.9319 0.1995 0.1297 0.058 Uiso 1 1 calc R
C22' C 0.7995(3) 0.2797(3) 0.0693(3) 0.0478(11) Uani 1 1 d .
H22D H 0.7967 0.2156 0.0833 0.072 Uiso 1 1 calc R
H22E H 0.7515 0.2979 0.0250 0.072 Uiso 1 1 calc R
H22F H 0.8103 0.3186 0.1160 0.072 Uiso 1 1 calc R
C23' C 0.8435(2) 0.2259(2) -0.0280(2) 0.0358(8) Uani 1 1 d .
H23D H 0.8395 0.1629 -0.0123 0.054 Uiso 1 1 calc R
H23E H 0.8837 0.2296 -0.0443 0.054 Uiso 1 1 calc R
H23F H 0.7960 0.2441 -0.0730 0.054 Uiso 1 1 calc R

loop_
_atom_site_aniso_label
_atom_site_aniso_U_11
_atom_site_aniso_U_22
_atom_site_aniso_U_33
_atom_site_aniso_U_23
_atom_site_aniso_U_13
_atom_site_aniso_U_12
Co 0.0220(3) 0.0210(2) 0.0253(3) 0.00032(18) 0.0117(2) -0.00054(19)
N1 0.0254(15) 0.0235(11) 0.0192(13) 0.0003(9) 0.0081(11) 0.0011(10)
N2 0.0190(13) 0.0207(11) 0.0222(13) 0.0013(9) 0.0091(11) -0.0004(10)
C1 0.0217(16) 0.0187(12) 0.0235(16) -0.0004(10) 0.0095(13) -0.0025(11)
C2 0.0275(18) 0.0207(13) 0.0255(16) 0.0010(11) 0.0130(14) 0.0008(12)
C3 0.0229(16) 0.0233(13) 0.0248(16) 0.0039(11) 0.0119(14) 0.0033(12)
C4 0.0253(18) 0.0329(16) 0.0191(16) 0.0030(12) 0.0046(14) -0.0018(13)
C5 0.0251(18) 0.0370(17) 0.0202(16) 0.0003(13) 0.0042(14) -0.0031(14)
C6 0.028(2) 0.0402(18) 0.035(2) 0.0143(15) 0.0118(17) 0.0029(15)
C7 0.033(2) 0.053(2) 0.030(2) -0.0092(16) 0.0112(18) -0.0097(17)
C8 0.035(2) 0.0325(16) 0.0297(18) 0.0014(13) 0.0181(16) 0.0004(14)
C9 0.0220(17) 0.0368(16) 0.0302(17) 0.0034(13) 0.0114(15) 0.0037(14)
C10 0.0209(16) 0.0307(15) 0.0231(15) 0.0017(12) 0.0076(13) -0.0003(13)
C11 0.0242(17) 0.0309(15) 0.0173(15) 0.0010(11) 0.0059(13) 0.0014(13)
C12 0.026(2) 0.054(2) 0.0262(19) -0.0036(15) 0.0083(17) -0.0089(16)
C13 0.036(2) 0.0433(19) 0.031(2) 0.0137(15) 0.0164(18) 0.0173(16)
C14 0.0240(18) 0.0252(14) 0.0301(18) -0.0010(12) 0.0141(15) -0.0039(12)
C15 0.0254(18) 0.0230(14) 0.035(2) -0.0019(12) 0.0136(16) -0.0003(12)
C16 0.061(3) 0.0290(17) 0.060(3) -0.0030(16) 0.042(3) 0.0016(17)
C17 0.055(3) 0.0292(17) 0.043(2) 0.0027(15) 0.006(2) 0.0012(17)
C18 0.043(2) 0.0266(16) 0.053(3) -0.0018(15) 0.025(2) -0.0055(15)
C19 0.0283(19) 0.0226(14) 0.0313(19) -0.0011(12) 0.0159(16) 0.0001(12)
C20 0.0271(19) 0.0218(14) 0.0329(19) 0.0000(12) 0.0123(16) 0.0022(12)
C21 0.035(2) 0.0271(15) 0.041(2) 0.0009(13) 0.0182(18) -0.0016(14)
C22 0.044(3) 0.0290(16) 0.037(2) 0.0055(14) 0.0098(19) 0.0037(16)
C23 0.047(3) 0.0268(16) 0.048(2) 0.0007(15) 0.027(2) 0.0042(15)
Co' 0.0219(3) 0.0211(2) 0.0235(2) 0.00063(18) 0.0079(2) -0.00006(19)
N1' 0.0252(15) 0.0218(11) 0.0257(13) 0.0007(10) 0.0128(12) 0.0013(10)
N2' 0.0232(14) 0.0205(11) 0.0212(12) 0.0007(9) 0.0094(11) 0.0007(10)
C1' 0.0215(16) 0.0192(12) 0.0274(15) 0.0003(11) 0.0120(13) 0.0001(11)
C2' 0.0287(18) 0.0206(13) 0.0244(16) 0.0019(11) 0.0114(14) -0.0005(12)
C3' 0.0259(17) 0.0214(13) 0.0246(15) 0.0003(11) 0.0107(14) -0.0002(12)
C4' 0.0218(17) 0.0337(16) 0.0348(18) 0.0006(14) 0.0158(15) -0.0011(14)
C5' 0.0247(18) 0.0430(18) 0.037(2) 0.0015(15) 0.0178(16) 0.0003(15)
C6' 0.034(2) 0.049(2) 0.037(2) -0.0053(16) 0.0198(19) 0.0047(17)
C7' 0.033(2) 0.042(2) 0.042(2) 0.0051(15) 0.0178(19) -0.0101(16)
C8' 0.035(2) 0.0332(16) 0.0259(17) 0.0009(13) 0.0164(15) -0.0005(14)
C9' 0.0297(18) 0.0357(16) 0.0240(16) 0.0001(13) 0.0113(14) -0.0007(14)
C10' 0.0213(16) 0.0274(14) 0.0269(16) -0.0005(12) 0.0108(14) 0.0002(13)
C11' 0.0263(17) 0.0297(15) 0.0256(16) -0.0021(12) 0.0151(14) -0.0019(13)
C12' 0.029(2) 0.0397(18) 0.030(2) 0.0009(14) 0.0143(17) 0.0072(15)
C13' 0.0222(17) 0.0335(16) 0.0270(18) 0.0023(12) 0.0079(15) -0.0057(13)
C14' 0.0233(18) 0.0237(14) 0.0297(18) 0.0038(12) 0.0081(15) 0.0038(12)
C15' 0.0265(19) 0.0202(13) 0.0299(19) 0.0010(12) 0.0078(16) 0.0018(13)
C16' 0.041(2) 0.0287(16) 0.036(2) -0.0018(14) 0.0120(19) 0.0010(15)
C17' 0.035(2) 0.0264(15) 0.037(2) 0.0032(13) 0.0077(18) 0.0065(14)
C18' 0.036(2) 0.0244(15) 0.050(2) 0.0056(14) 0.019(2) 0.0020(14)
C19' 0.0295(19) 0.0228(14) 0.0261(17) -0.0013(11) 0.0104(15) -0.0027(12)
C20' 0.030(2) 0.0230(14) 0.035(2) 0.0002(12) 0.0172(17) -0.0013(13)
C21' 0.046(3) 0.0285(16) 0.035(2) 0.0025(14) 0.0125(19) -0.0010(16)
C22' 0.054(3) 0.0346(18) 0.070(3) -0.0077(18) 0.041(3) -0.0113(18)
C23' 0.039(2) 0.0263(15) 0.040(2) -0.0036(14) 0.0161(19) -0.0050(15)

loop_
_atom_type_symbol
_atom_type_description
_atom_type_scat_dispersion_real
_atom_type_scat_dispersion_imag
_atom_type_scat_source
C C 0.0181 0.0091 'International Tables Vol C Tables 4.2.6.8 and 6.1.1.4'
H H 0.0000 0.0000 'International Tables Vol C Tables 4.2.6.8 and 6.1.1.4'
N N 0.0311 0.0180 'International Tables Vol C Tables 4.2.6.8 and 6.1.1.4'
Co Co -2.3653 3.6143 'International Tables Vol C Tables 4.2.6.8 and 6.1.1.4'

loop_
_geom_angle_atom_site_label_1
_geom_angle_atom_site_label_2
_geom_angle_atom_site_label_3
_geom_angle
C14 Co C1 123.68(12)
C14 Co C19 109.87(13)
C1 Co C19 126.44(12)
C1 N1 C2 110.1(3)
C1 N1 C4 124.1(3)
C2 N1 C4 125.3(3)
C1 N2 C3 111.0(3)
C1 N2 C10 124.4(3)
C3 N2 C10 124.6(3)
N2 C1 N1 105.0(3)
N2 C1 Co 127.9(2)
N1 C1 Co 127.1(2)
C3 C2 N1 107.4(3)
C3 C2 C8 126.7(3)
N1 C2 C8 125.9(3)
C2 C3 N2 106.6(3)
C2 C3 C9 126.7(3)
N2 C3 C9 126.7(3)
N1 C4 C5 110.6(3)
N1 C4 C6 107.8(3)
C5 C4 C6 109.0(3)
N1 C4 C7 110.9(3)
C5 C4 C7 106.4(3)
C6 C4 C7 112.2(3)
N2 C10 C11 110.3(3)
N2 C10 C12 110.2(3)
C11 C10 C12 107.3(3)
N2 C10 C13 108.8(3)
C11 C10 C13 107.9(3)
C12 C10 C13 112.4(3)
C15 C14 Co 126.2(2)
C16 C15 C18 108.8(3)
C16 C15 C17 109.1(4)
C18 C15 C17 107.5(3)
C16 C15 C14 111.1(3)
C18 C15 C14 109.8(3)
C17 C15 C14 110.4(3)
C20 C19 Co 125.7(2)
C21 C20 C22 109.2(3)
C21 C20 C23 108.6(3)
C22 C20 C23 107.9(3)
C21 C20 C19 110.5(3)
C22 C20 C19 111.2(3)
C23 C20 C19 109.4(3)
C14' Co' C1' 124.74(13)
C14' Co' C19' 108.76(14)
C1' Co' C19' 126.48(12)
C1' N1' C2' 109.8(3)
C1' N1' C4' 124.9(3)
C2' N1' C4' 125.2(3)
C1' N2' C3' 111.1(3)
C1' N2' C10' 124.5(3)
C3' N2' C10' 124.1(3)
N2' C1' N1' 105.2(3)
N2' C1' Co' 126.6(2)
N1' C1' Co' 128.2(2)
C3' C2' N1' 107.2(3)
C3' C2' C8' 126.4(3)
N1' C2' C8' 126.3(3)
C2' C3' N2' 106.7(3)
C2' C3' C9' 126.5(3)
N2' C3' C9' 126.8(3)
N1' C4' C5' 110.5(3)
N1' C4' C7' 108.9(3)
C5' C4' C7' 108.5(3)
N1' C4' C6' 110.0(3)
C5' C4' C6' 106.9(3)
C7' C4' C6' 112.0(3)
N2' C10' C12' 110.3(3)
N2' C10' C11' 109.8(3)
C12' C10' C11' 106.7(3)
N2' C10' C13' 108.4(3)
C12' C10' C13' 112.6(3)
C11' C10' C13' 109.0(3)
C15' C14' Co' 126.4(2)
C18' C15' C16' 110.0(3)
C18' C15' C14' 110.6(3)
C16' C15' C14' 111.3(3)
C18' C15' C17' 107.5(3)
C16' C15' C17' 108.1(3)
C14' C15' C17' 109.3(3)
C20' C19' Co' 126.8(2)
C22' C20' C21' 109.6(3)
C22' C20' C23' 107.8(3)
C21' C20' C23' 108.6(3)
C22' C20' C19' 110.9(3)
C21' C20' C19' 110.3(3)
C23' C20' C19' 109.5(3)

loop_
_geom_bond_atom_site_label_1
_geom_bond_atom_site_label_2
_geom_bond_distance
Co C14 2.056(3)
Co C1 2.057(3)
Co C19 2.061(3)
N1 C1 1.376(4)
N1 C2 1.398(4)
N1 C4 1.499(4)
N2 C1 1.358(4)
N2 C3 1.401(4)
N2 C10 1.500(4)
C2 C3 1.350(5)
C2 C8 1.499(4)
C3 C9 1.499(5)
C4 C5 1.527(5)
C4 C6 1.532(4)
C4 C7 1.534(5)
C10 C11 1.520(5)
C10 C12 1.528(5)
C10 C13 1.541(4)
C14 C15 1.541(4)
C15 C16 1.526(5)
C15 C18 1.527(5)
C15 C17 1.529(6)
C19 C20 1.546(4)
C20 C21 1.526(5)
C20 C22 1.528(5)
C20 C23 1.540(5)
Co' C14' 2.054(3)
Co' C1' 2.058(3)
Co' C19' 2.061(3)
N1' C1' 1.373(4)
N1' C2' 1.404(4)
N1' C4' 1.490(4)
N2' C1' 1.355(4)
N2' C3' 1.398(4)
N2' C10' 1.508(4)
C2' C3' 1.349(5)
C2' C8' 1.506(4)
C3' C9' 1.499(5)
C4' C5' 1.526(5)
C4' C7' 1.533(5)
C4' C6' 1.538(5)
C10' C12' 1.525(5)
C10' C11' 1.528(5)
C10' C13' 1.530(4)
C14' C15' 1.544(4)
C15' C18' 1.523(5)
C15' C16' 1.527(5)
C15' C17' 1.554(5)
C19' C20' 1.542(4)
C20' C22' 1.520(5)
C20' C21' 1.529(6)
C20' C23' 1.540(5)

loop_
_geom_torsion_atom_site_label_1
_geom_torsion_atom_site_label_2
_geom_torsion_atom_site_label_3
_geom_torsion_atom_site_label_4
_geom_torsion
C3 N2 C1 N1 -0.3(3)
C10 N2 C1 N1 177.6(2)
C3 N2 C1 Co -178.3(2)
C10 N2 C1 Co -0.3(4)
C2 N1 C1 N2 0.6(3)
C4 N1 C1 N2 173.1(3)
C2 N1 C1 Co 178.6(2)
C4 N1 C1 Co -8.9(4)
C14 Co C1 N2 98.6(3)
C19 Co C1 N2 -82.1(3)
C14 Co C1 N1 -79.0(3)
C19 Co C1 N1 100.4(3)
C1 N1 C2 C3 -0.7(3)
C4 N1 C2 C3 -173.1(3)
C1 N1 C2 C8 -179.2(3)
C4 N1 C2 C8 8.4(5)
N1 C2 C3 N2 0.5(3)
C8 C2 C3 N2 179.0(3)
N1 C2 C3 C9 179.3(3)
C8 C2 C3 C9 -2.2(5)
C1 N2 C3 C2 -0.1(3)
C10 N2 C3 C2 -178.1(3)
C1 N2 C3 C9 -178.9(3)
C10 N2 C3 C9 3.1(5)
C1 N1 C4 C5 18.3(4)
C2 N1 C4 C5 -170.4(3)
C1 N1 C4 C6 -100.8(3)
C2 N1 C4 C6 70.5(4)
C1 N1 C4 C7 136.1(3)
C2 N1 C4 C7 -52.6(4)
C1 N2 C10 C11 8.3(4)
C3 N2 C10 C11 -174.0(3)
C1 N2 C10 C12 126.6(3)
C3 N2 C10 C12 -55.7(4)
C1 N2 C10 C13 -109.8(3)
C3 N2 C10 C13 67.9(4)
C1 Co C14 C15 -27.6(4)
C19 Co C14 C15 152.9(3)
Co C14 C15 C16 47.2(4)
Co C14 C15 C18 167.7(3)
Co C14 C15 C17 -74.0(4)
C14 Co C19 C20 148.4(3)
C1 Co C19 C20 -31.1(4)
Co C19 C20 C21 51.7(4)
Co C19 C20 C22 -69.7(4)
Co C19 C20 C23 171.2(3)
C3' N2' C1' N1' -0.4(3)
C10' N2' C1' N1' -174.4(2)
C3' N2' C1' Co' 179.0(2)
C10' N2' C1' Co' 5.1(4)
C2' N1' C1' N2' 0.0(3)
C4' N1' C1' N2' -176.3(3)
C2' N1' C1' Co' -179.4(2)
C4' N1' C1' Co' 4.2(4)
C14' Co' C1' N2' -99.0(3)
C19' Co' C1' N2' 82.6(3)
C14' Co' C1' N1' 80.3(3)
C19' Co' C1' N1' -98.0(3)
C1' N1' C2' C3' 0.4(3)
C4' N1' C2' C3' 176.7(3)
C1' N1' C2' C8' 179.5(3)
C4' N1' C2' C8' -4.2(5)
N1' C2' C3' N2' -0.6(3)
C8' C2' C3' N2' -179.7(3)
N1' C2' C3' C9' -179.4(3)
C8' C2' C3' C9' 1.5(5)
C1' N2' C3' C2' 0.7(3)
C10' N2' C3' C2' 174.7(3)
C1' N2' C3' C9' 179.5(3)
C10' N2' C3' C9' -6.5(4)
C1' N1' C4' C5' -12.7(4)
C2' N1' C4' C5' 171.5(3)
C1' N1' C4' C7' 106.4(3)
C2' N1' C4' C7' -69.4(4)
C1' N1' C4' C6' -130.5(3)
C2' N1' C4' C6' 53.7(4)
C1' N2' C10' C12' -133.4(3)
C3' N2' C10' C12' 53.4(4)
C1' N2' C10' C11' -16.1(4)
C3' N2' C10' C11' 170.7(2)
C1' N2' C10' C13' 102.9(3)
C3' N2' C10' C13' -70.3(4)
C1' Co' C14' C15' 29.2(4)
C19' Co' C14' C15' -152.2(3)
Co' C14' C15' C18' 73.4(4)
Co' C14' C15' C16' -49.1(4)
Co' C14' C15' C17' -168.4(3)
C14' Co' C19' C20' -150.7(3)
C1' Co' C19' C20' 27.8(4)
Co' C19' C20' C22' 70.6(4)
Co' C19' C20' C21' -51.0(4)
Co' C19' C20' C23' -170.5(3)
